data_1527052
loop_
_publ_author_name
'Zyryanov, V.V.'
'Lapina, O.B.'

_publ_section_title
;
 Mechanochemical synthesis and structure of new phases in the Pb - V - O
 system
;
_journal_name_full 'Neorganicheskie Materialy'
_journal_page_first 331
_journal_page_last 337
_journal_volume 37
_journal_year 2001
_chemical_formula_sum 'O5.96 Pb2.667 V1.333'
_chemical_name_systematic 'Pb2.667 V1.333 O5.96'
_space_group_IT_number 1
_symmetry_space_group_name_Hall 'P 1'
_symmetry_space_group_name_H-M 'P 1'
_cell_angle_alpha 84.4
_cell_angle_beta 93.25
_cell_angle_gamma 94.55
_cell_formula_units_Z 1
_cell_length_a 6.075
_cell_length_b 4.384
_cell_length_c 6.124
_cell_volume 161.612
_citation_journal_id_ASTM NMATEI
_cod_data_source_file Zyryanov_NMATEI_2001_1833.cif
_cod_data_source_block O5.96Pb2.667V1.333
_cod_original_cell_volume 161.6122
_cod_database_code 1527052

loop_
_symmetry_equiv_pos_as_xyz
x,y,z

loop_
_atom_site_label
_atom_site_type_symbol
_atom_site_fract_x
_atom_site_fract_y
_atom_site_fract_z
_atom_site_occupancy
_atom_site_U_iso_or_equiv
Pb2 Pb+2 0.941 0.092 0.063 0.32 0.0
Pb5 Pb+2 0.057 0.53 0.552 0.132 0.0
O3 O-2 0.725 0.68 0.275 0.495 0.0
O8 O-2 0.57 0.08 0 0.25 0.0
V4 V+4 0.943 0.5 0.552 0.112 0.0
O6 O-2 0 0.92 0.58 0.5 0.0
O4 O-2 0.725 0.32 0.275 0.495 0.0
Pb12 Pb+2 0.541 0.5 0.932 0.0549 0.0
O14 O-2 0.745 0.3 0.745 0.495 0.0
O9 O-2 0.42 0.92 0 0.25 0.0
Pb3 Pb+2 0.548 0.205 0.446 0.68 0.0
Pb11 Pb+2 0.459 0.47 0.932 0.091 0.0
V3 V+4 0.943 0.47 0.448 0.175 0.0
Pb9 Pb+2 0.541 0.53 0.068 0.1325 0.0
V6 V+4 0.459 0.5 0.068 0.11 0.0
V2 V+4 0.057 0.5 0.448 0.112 0.0
Pb6 Pb+2 0.057 0.5 0.448 0.056 0.0
Pb4 Pb+2 0.548 0.795 0.446 0.32 0.0
O5 O-2 0 0.08 0.58 0.25 0.0
Pb1 Pb+2 0.059 0.908 0.937 0.68 0.0
O15 O-2 0.745 0.7 0.745 0.495 0.0
O13 O-2 0.275 0.28 0.725 0.495 0.0
O11 O-2 0.58 0.92 0 0.25 0.0
Pb8 Pb+2 0.943 0.5 0.552 0.056 0.0
O10 O-2 0.4 0.08 0 0.25 0.0
Pb7 Pb+2 0.943 0.47 0.448 0.0875 0.0
V8 V+4 0.541 0.5 0.932 0.11 0.0
Pb10 Pb+2 0.459 0.5 0.068 0.0549 0.0
O12 O-2 0.275 0.72 0.725 0.495 0.0
O2 O-2 0.255 0.7 0.255 0.495 0.0
V7 V+4 0.459 0.47 0.932 0.182 0.0
O7 O-2 0 0.08 0.46 0.25 0.0
V5 V+4 0.541 0.53 0.068 0.265 0.0
V1 V+4 0.057 0.53 0.552 0.264 0.0
O1 O-2 0.255 0.3 0.255 0.495 0.0
